data_2216688
loop_
_publ_author_name
'C. Arnal-H\'erault'
'A. van der Lee'
'M. Barboiu'
'Y. M. Legrand'

_publ_section_title
;Bis(\m-trifluoromethanesulfonato-\k^2^<i>O</i>:<i>O</i>')bis[aqua(1,4,7,10,13,16-hexaoxacyclooctadecane-\k^6^<i>O</i>)barium(II)]
 bis(trifluoromethanesulfonate)
;
_journal_coeditor_code NG2370
_journal_issue 12
_journal_name_full 'Acta Crystallographica Section E'
_journal_page_first m3151
_journal_page_last m3152
_journal_paper_doi 10.1107/S1600536807060564
_journal_volume 63
_journal_year 2007
_chemical_formula_iupac '[Ba2 (C F3 O3 S)2 (C12 H24 O6)2 (H2 O)2] (C F3 O3 S)2'
_chemical_formula_moiety 'C26 H52 Ba2 F6 O20 S2 2+, 2(C F3 O3 S -)'
_chemical_formula_sum 'C28 H52 Ba2 F12 O26 S4'
_chemical_formula_weight 1465.34
_chemical_name_systematic
;
Bis(\m-trifluoromethanesulfonato-\k^2^<i>O</i>:<i>O</i>')bis[aqua\
(1,4,7,10,13,16-hexaoxacyclooctadecane-\k^6^<i>O</i>)barium(II)]
bis(trifluoromethanesulfonate)
;
_space_group_IT_number 2
_symmetry_cell_setting triclinic
_symmetry_space_group_name_Hall '-P 1'
_symmetry_space_group_name_H-M 'P -1'
_atom_sites_solution_hydrogens geom
_atom_sites_solution_primary direct
_cell_angle_alpha 68.629(12)
_cell_angle_beta 87.576(10)
_cell_angle_gamma 83.212(10)
_cell_formula_units_Z 1
_cell_length_a 8.9420(10)
_cell_length_b 12.3257(16)
_cell_length_c 12.7431(14)
_cell_measurement_reflns_used 23806
_cell_measurement_temperature 175
_cell_measurement_theta_max 33
_cell_measurement_theta_min 4
_cell_volume 1298.8(3)
_computing_cell_refinement
;
CrysAlis RED (Oxford Diffraction, 2007)
;
_computing_data_collection
;
CrysAlis CCD (Oxford Diffraction, 2007)
;
_computing_data_reduction
;
CrysAlis RED (Oxford Diffraction, 2007)
;
_computing_molecular_graphics
;
CAMERON (Watkin <i>et al.</i>,  1996),
Mercury (Macrae <i>et al.</i>,  2006) and
DrawXtl (Finger <i>et al.</i>,  2007)
;
_computing_publication_material 'CRYSTALS (Betteridge <i>et al.</i>,  2003)'
_computing_structure_refinement 'CRYSTALS (Betteridge <i>et al.</i>,  2003)'
_computing_structure_solution 'SIR2004 (Burla <i>et al.</i>,  2003)'
_diffrn_ambient_temperature 175
_diffrn_detector_area_resol_mean 16.0143
_diffrn_measured_fraction_theta_full 0.995
_diffrn_measured_fraction_theta_max 0.923
_diffrn_measurement_device_type 'Oxford Diffraction GEMINI'
_diffrn_measurement_method '\f & \w scans'
_diffrn_radiation_monochromator graphite
_diffrn_radiation_source 'Enhance (Mo) X-ray Source'
_diffrn_radiation_type 'Mo K\a'
_diffrn_radiation_wavelength 0.71073
_diffrn_reflns_av_R_equivalents 0.022
_diffrn_reflns_limit_h_max 13
_diffrn_reflns_limit_h_min -13
_diffrn_reflns_limit_k_max 19
_diffrn_reflns_limit_k_min -18
_diffrn_reflns_limit_l_max 16
_diffrn_reflns_limit_l_min -19
_diffrn_reflns_number 23806
_diffrn_reflns_theta_full 29.492
_diffrn_reflns_theta_max 33.514
_diffrn_reflns_theta_min 3.813
_diffrn_standards_decay_% 0
_diffrn_standards_interval_count '50 frames'
_diffrn_standards_number '2 frames'
_exptl_absorpt_coefficient_mu 1.790
_exptl_absorpt_correction_T_max 1.00
_exptl_absorpt_correction_T_min 0.90
_exptl_absorpt_correction_type multi-scan
_exptl_absorpt_process_details
;
(CrysAlis RED; Oxford Diffraction, 2007);
Empirical absorption correction using spherical harmonics,
implemented in SCALE3 ABSPACK scaling algorithm.
;
_exptl_crystal_colour colourless
_exptl_crystal_density_diffrn 1.835
_exptl_crystal_density_method 'not measured'
_exptl_crystal_description needle
_exptl_crystal_F_000 712
_exptl_crystal_size_max 0.35
_exptl_crystal_size_mid 0.16
_exptl_crystal_size_min 0.11
_refine_diff_density_max 0.45
_refine_diff_density_min -0.48
_refine_ls_extinction_method None
_refine_ls_goodness_of_fit_ref 1.1100
_refine_ls_hydrogen_treatment constr
_refine_ls_matrix_type full
_refine_ls_number_parameters 325
_refine_ls_number_reflns 6364
_refine_ls_number_restraints 0
_refine_ls_R_factor_all 0.0430
_refine_ls_R_factor_gt 0.0234
_refine_ls_shift/su_max 0.001353
_refine_ls_structure_factor_coef F
_refine_ls_weighting_details
;
 Method, part 1, Chebychev polynomial, (Watkin, 1994, Prince, 1982)
 [weight] = 1.0/[A~0~*T~0~(x)+A~1~*T~1~(x) ... +A~n-1~]*T~n-1~(x)]
 where A~i~ are the Chebychev coefficients listed below and x= Fcalc/Fmax
 Method = Robust Weighting (Prince, 1982)
 W = [weight] * [1-(deltaF/6*sigmaF)^2^]^2^
 A~i~ are:
 19.2 -26.3 13.3 -3.95
;
_refine_ls_weighting_scheme calc
_refine_ls_wR_factor_all 0.0268
_refine_ls_wR_factor_gt 0.0220
_refine_ls_wR_factor_ref 0.0220
_reflns_number_gt 6364
_reflns_number_total 9409
_reflns_threshold_expression I>2\s(I)
_cod_data_source_file ng2370.cif
_cod_data_source_block I
_cod_database_code 2216688
_cod_database_fobs_code 2216688

loop_
_symmetry_equiv_pos_as_xyz
x,y,z
-x,-y,-z

loop_
_atom_site_type_symbol
_atom_site_label
_atom_site_fract_x
_atom_site_fract_y
_atom_site_fract_z
_atom_site_U_iso_or_equiv
_atom_site_adp_type
_atom_site_occupancy
Ba Ba1 0.823886(15) 0.307417(11) 0.715055(11) 0.0197 Uani 1.0000
S S2 0.98425(6) 0.57362(4) 0.60939(4) 0.0214 Uani 1.0000
O O3 0.82673(17) 0.56535(14) 0.59766(13) 0.0280 Uani 1.0000
O O4 1.06495(18) 0.46352(14) 0.67793(14) 0.0304 Uani 1.0000
O O5 1.0606(2) 0.63842(15) 0.50802(14) 0.0329 Uani 1.0000
C C6 0.9852(3) 0.6661(2) 0.6942(2) 0.0316 Uani 1.0000
F F7 0.92051(19) 0.61984(15) 0.79318(13) 0.0447 Uani 1.0000
F F8 0.9110(2) 0.77100(14) 0.64130(16) 0.0568 Uani 1.0000
F F9 1.1246(2) 0.68206(19) 0.71126(17) 0.0593 Uani 1.0000
S S10 0.55301(6) 0.83623(5) 0.86965(5) 0.0256 Uani 1.0000
O O11 0.4194(2) 0.8629(2) 0.92588(16) 0.0484 Uani 1.0000
O O12 0.6165(2) 0.71647(15) 0.91215(17) 0.0410 Uani 1.0000
O O13 0.6602(2) 0.92020(17) 0.84453(19) 0.0479 Uani 1.0000
C C14 0.4807(3) 0.8563(2) 0.7315(2) 0.0361 Uani 1.0000
F F15 0.4128(2) 0.96364(15) 0.67946(14) 0.0525 Uani 1.0000
F F16 0.3796(2) 0.78288(17) 0.73984(17) 0.0622 Uani 1.0000
F F17 0.5887(2) 0.8363(2) 0.66466(17) 0.0740 Uani 1.0000
O O18 0.55879(17) 0.42809(13) 0.76730(13) 0.0266 Uani 1.0000
C C19 0.5834(3) 0.5078(2) 0.8213(2) 0.0308 Uani 1.0000
C C20 0.6720(3) 0.4413(2) 0.9258(2) 0.0348 Uani 1.0000
O O21 0.81117(19) 0.38901(14) 0.89606(13) 0.0302 Uani 1.0000
C C22 0.9059(4) 0.3309(3) 0.9923(2) 0.0452 Uani 1.0000
C C23 1.0526(3) 0.2859(3) 0.9547(3) 0.0488 Uani 1.0000
O O24 1.0229(2) 0.20633(16) 0.90171(15) 0.0382 Uani 1.0000
C C25 1.1552(3) 0.1405(3) 0.8804(3) 0.0544 Uani 1.0000
C C26 1.1083(4) 0.0470(3) 0.8449(3) 0.0536 Uani 1.0000
O O27 1.0265(2) 0.10039(15) 0.74158(15) 0.0378 Uani 1.0000
C C28 0.9786(3) 0.0131(2) 0.7045(3) 0.0456 Uani 1.0000
C C29 0.8885(3) 0.0720(2) 0.5994(2) 0.0430 Uani 1.0000
O O30 0.7606(2) 0.13963(14) 0.62381(14) 0.0313 Uani 1.0000
C C31 0.6505(3) 0.1803(2) 0.5361(2) 0.0362 Uani 1.0000
C C32 0.5118(3) 0.2330(2) 0.5771(2) 0.0359 Uani 1.0000
O O33 0.54743(17) 0.33276(14) 0.59967(13) 0.0269 Uani 1.0000
C C34 0.4159(3) 0.3861(3) 0.6381(2) 0.0388 Uani 1.0000
C C35 0.4590(3) 0.4808(2) 0.6740(2) 0.0340 Uani 1.0000
H H36 0.3703 0.5207 0.6964 0.0416 Uiso 1.0000
H H37 0.5078 0.5375 0.6122 0.0413 Uiso 1.0000
H H38 0.3740 0.3246 0.7009 0.0500 Uiso 1.0000
H H39 0.3438 0.4169 0.5780 0.0503 Uiso 1.0000
H H40 0.4765 0.1765 0.6458 0.0466 Uiso 1.0000
H H41 0.4322 0.2567 0.5207 0.0471 Uiso 1.0000
H H42 0.6903 0.2365 0.4685 0.0455 Uiso 1.0000
H H43 0.6257 0.1139 0.5185 0.0464 Uiso 1.0000
H H44 0.9487 0.1209 0.5398 0.0525 Uiso 1.0000
H H45 0.8550 0.0117 0.5767 0.0528 Uiso 1.0000
H H46 1.0667 -0.0352 0.6916 0.0524 Uiso 1.0000
H H47 0.9167 -0.0359 0.7628 0.0518 Uiso 1.0000
H H48 1.1964 -0.0017 0.8344 0.0574 Uiso 1.0000
H H49 1.0434 -0.0014 0.9024 0.0574 Uiso 1.0000
H H50 1.2142 0.1046 0.9496 0.0613 Uiso 1.0000
H H51 1.2145 0.1921 0.8223 0.0613 Uiso 1.0000
H H52 1.1166 0.2439 1.0196 0.0582 Uiso 1.0000
H H53 1.1021 0.3498 0.9018 0.0580 Uiso 1.0000
H H54 0.9236 0.3861 1.0276 0.0541 Uiso 1.0000
H H55 0.8569 0.2662 1.0459 0.0543 Uiso 1.0000
H H56 0.6949 0.4938 0.9634 0.0436 Uiso 1.0000
H H57 0.6147 0.3809 0.9773 0.0441 Uiso 1.0000
H H58 0.6369 0.5710 0.7702 0.0387 Uiso 1.0000
H H59 0.4879 0.5406 0.8420 0.0391 Uiso 1.0000
O O60 0.6654(3) 0.14219(16) 0.85835(16) 0.0479 Uani 1.0000
H H61 0.6682 0.0712 0.8616 0.0500 Uiso 1.0000
H H62 0.6264 0.1452 0.9203 0.0500 Uiso 1.0000

loop_
_atom_site_aniso_label
_atom_site_aniso_U_11
_atom_site_aniso_U_22
_atom_site_aniso_U_33
_atom_site_aniso_U_12
_atom_site_aniso_U_13
_atom_site_aniso_U_23
Ba1 0.02160(5) 0.01736(5) 0.01886(5) -0.00117(3) 0.00021(4) -0.00535(3)
S2 0.0234(2) 0.0229(2) 0.0205(2) -0.00578(18) 0.00364(17) -0.01018(18)
O3 0.0247(7) 0.0310(8) 0.0309(8) -0.0048(6) -0.0008(6) -0.0137(6)
O4 0.0271(8) 0.0287(8) 0.0329(8) -0.0013(6) 0.0007(6) -0.0086(7)
O5 0.0442(10) 0.0322(8) 0.0262(8) -0.0151(7) 0.0139(7) -0.0133(7)
C6 0.0353(12) 0.0341(11) 0.0342(12) -0.0162(9) 0.0110(9) -0.0203(10)
F7 0.0561(10) 0.0593(10) 0.0333(8) -0.0285(8) 0.0189(7) -0.0292(7)
F8 0.0837(14) 0.0319(8) 0.0588(11) -0.0036(8) 0.0180(10) -0.0240(8)
F9 0.0455(10) 0.0929(15) 0.0712(12) -0.0395(10) 0.0172(9) -0.0593(12)
S10 0.0262(2) 0.0247(2) 0.0286(3) -0.00262(19) -0.0003(2) -0.0126(2)
O11 0.0415(11) 0.0666(14) 0.0318(9) 0.0138(10) 0.0028(8) -0.0178(9)
O12 0.0410(10) 0.0279(8) 0.0532(12) 0.0017(7) -0.0108(9) -0.0143(8)
O13 0.0494(12) 0.0365(10) 0.0630(13) -0.0178(9) -0.0062(10) -0.0195(9)
C14 0.0395(13) 0.0369(12) 0.0349(12) -0.0054(10) 0.0018(10) -0.0164(10)
F15 0.0683(12) 0.0403(9) 0.0386(9) 0.0014(8) -0.0133(8) -0.0030(7)
F16 0.0720(13) 0.0532(11) 0.0662(12) -0.0212(10) -0.0296(10) -0.0198(9)
F17 0.0673(13) 0.1174(19) 0.0463(11) 0.0111(13) 0.0071(9) -0.0475(12)
O18 0.0282(8) 0.0236(7) 0.0288(8) 0.0001(6) -0.0001(6) -0.0115(6)
C19 0.0336(12) 0.0257(10) 0.0358(12) -0.0024(9) 0.0083(9) -0.0156(9)
C20 0.0477(14) 0.0323(11) 0.0307(11) -0.0103(10) 0.0082(10) -0.0181(10)
O21 0.0402(9) 0.0306(8) 0.0201(7) -0.0028(7) -0.0035(6) -0.0094(6)
C22 0.0611(18) 0.0471(15) 0.0265(12) -0.0050(13) -0.0162(12) -0.0108(11)
C23 0.0487(16) 0.0527(17) 0.0401(15) -0.0070(13) -0.0205(13) -0.0083(13)
O24 0.0304(9) 0.0394(9) 0.0376(9) 0.0031(7) -0.0103(7) -0.0063(8)
C25 0.0251(12) 0.079(2) 0.0434(16) 0.0120(13) -0.0069(11) -0.0086(15)
C26 0.0485(17) 0.0469(16) 0.0449(16) 0.0266(13) 0.0000(13) -0.0022(13)
O27 0.0385(9) 0.0288(8) 0.0356(9) 0.0087(7) 0.0044(7) -0.0034(7)
C28 0.0454(15) 0.0235(11) 0.0596(18) 0.0040(10) 0.0164(13) -0.0094(11)
C29 0.0556(17) 0.0301(12) 0.0480(15) -0.0016(11) 0.0137(13) -0.0222(11)
O30 0.0411(9) 0.0247(7) 0.0294(8) -0.0011(7) 0.0044(7) -0.0127(6)
C31 0.0523(15) 0.0336(12) 0.0288(11) -0.0124(11) -0.0006(10) -0.0160(10)
C32 0.0392(13) 0.0377(12) 0.0345(12) -0.0141(10) -0.0030(10) -0.0142(10)
O33 0.0242(7) 0.0295(8) 0.0288(8) -0.0040(6) -0.0024(6) -0.0120(6)
C34 0.0229(11) 0.0525(16) 0.0444(14) -0.0021(10) -0.0009(10) -0.0220(12)
C35 0.0269(11) 0.0345(12) 0.0387(13) 0.0077(9) -0.0038(9) -0.0140(10)
O60 0.0825(15) 0.0312(9) 0.0358(10) -0.0251(10) 0.0259(10) -0.0161(8)

loop_
_atom_type_symbol
_atom_type_scat_dispersion_real
_atom_type_scat_dispersion_imag
_atom_type_scat_source
C 0.0033 0.0016 'International Tables Vol C 4.2.6.8 and 6.1.1.4'
H 0.0000 0.0000 'International Tables Vol C 4.2.6.8 and 6.1.1.4'
O 0.0106 0.0060 'International Tables Vol C 4.2.6.8 and 6.1.1.4'
F 0.0171 0.0103 'International Tables Vol C 4.2.6.8 and 6.1.1.4'
S 0.1246 0.1234 'International Tables Vol C 4.2.6.8 and 6.1.1.4'
Ba -0.3244 2.2819 'International Tables Vol C 4.2.6.8 and 6.1.1.4'

loop_
_geom_angle_atom_site_label_1
_geom_angle_atom_site_label_2
_geom_angle_atom_site_label_3
_geom_angle_site_symmetry_1
_geom_angle_site_symmetry_3
_geom_angle
_geom_angle_publ_flag
O3 Ba1 O4 . . 47.65(4) no
O3 Ba1 O5 . 2_766 68.86(5) no
O4 Ba1 O5 . 2_766 70.15(5) no
O3 Ba1 O18 . . 69.95(5) no
O4 Ba1 O18 . . 106.62(5) no
O5 Ba1 O18 2_766 . 123.16(5) no
O3 Ba1 O21 . . 77.40(5) no
O4 Ba1 O21 . . 72.76(5) no
O5 Ba1 O21 2_766 . 140.95(5) no
O18 Ba1 O21 . . 57.87(5) no
O3 Ba1 O24 . . 114.31(5) no
O4 Ba1 O24 . . 72.98(5) no
O5 Ba1 O24 2_766 . 119.71(6) no
O18 Ba1 O24 . . 112.12(5) no
O21 Ba1 O24 . . 58.03(5) no
O3 Ba1 O27 . . 136.71(5) no
O4 Ba1 O27 . . 94.93(5) no
O5 Ba1 O27 2_766 . 79.00(5) no
O18 Ba1 O27 . . 153.05(5) no
O21 Ba1 O27 . . 116.26(5) no
O3 Ba1 O30 . . 128.43(5) no
O4 Ba1 O30 . . 134.15(5) no
O5 Ba1 O30 2_766 . 68.81(5) no
O18 Ba1 O30 . . 112.40(5) no
O21 Ba1 O30 . . 150.20(5) no
O3 Ba1 O33 . . 86.75(5) no
O4 Ba1 O33 . . 132.11(5) no
O5 Ba1 O33 2_766 . 81.31(5) no
O18 Ba1 O33 . . 58.91(5) no
O21 Ba1 O33 . . 116.52(5) no
O3 Ba1 O60 . . 143.63(5) no
O4 Ba1 O60 . . 149.11(6) no
O5 Ba1 O60 2_766 . 136.56(5) no
O18 Ba1 O60 . . 73.70(6) no
O21 Ba1 O60 . . 82.49(5) no
O24 Ba1 O27 . . 58.58(6) no
O24 Ba1 O30 . . 111.57(5) no
O27 Ba1 O30 . . 57.95(5) no
O24 Ba1 O33 . . 153.87(5) no
O27 Ba1 O33 . . 116.84(5) no
O30 Ba1 O33 . . 58.94(5) no
O24 Ba1 O60 . . 78.38(6) no
O27 Ba1 O60 . . 79.49(6) no
O30 Ba1 O60 . . 67.77(5) no
O3 S2 O4 . . 112.80(10) no
O3 S2 O5 . . 116.11(10) no
O4 S2 O5 . . 115.10(10) no
O3 S2 C6 . . 104.15(10) no
O4 S2 C6 . . 103.97(11) no
O5 S2 C6 . . 102.62(10) no
S2 C6 F7 . . 111.90(15) no
S2 C6 F8 . . 110.42(18) no
F7 C6 F8 . . 107.6(2) no
S2 C6 F9 . . 110.85(16) no
F7 C6 F9 . . 108.3(2) no
F8 C6 F9 . . 107.6(2) no
O11 S10 O12 . . 115.32(13) no
O11 S10 O13 . . 114.89(14) no
O12 S10 O13 . . 114.95(12) no
O11 S10 C14 . . 102.02(12) no
O12 S10 C14 . . 103.74(12) no
O13 S10 C14 . . 103.41(13) no
S10 C14 F15 . . 112.46(18) no
S10 C14 F16 . . 111.11(18) no
F15 C14 F16 . . 106.6(2) no
S10 C14 F17 . . 111.77(19) no
F15 C14 F17 . . 107.8(2) no
F16 C14 F17 . . 106.8(2) no
C19 O18 C35 . . 112.02(17) no
O18 C19 C20 . . 108.15(18) no
Ba1 O60 O11 . 2_667 123.03(8) no
Ba1 O60 O13 . 1_545 122.84(8) no
O11 O60 O13 2_667 1_545 110.59(9) no
O18 C19 H58 . . 109.6 no
C20 C19 H58 . . 111.1 no
O18 C19 H59 . . 110.0 no
C20 C19 H59 . . 108.5 no
H58 C19 H59 . . 109.4 no
C19 C20 O21 . . 108.74(19) no
C19 C20 H56 . . 110.5 no
O21 C20 H56 . . 108.5 no
C19 C20 H57 . . 109.9 no
O21 C20 H57 . . 110.3 no
H56 C20 H57 . . 108.9 no
C20 O21 C22 . . 111.26(19) no
O21 C22 C23 . . 108.7(2) no
O21 C22 H54 . . 109.5 no
C23 C22 H54 . . 109.2 no
O21 C22 H55 . . 109.4 no
C23 C22 H55 . . 110.3 no
H54 C22 H55 . . 109.7 no
C22 C23 O24 . . 108.0(2) no
C22 C23 H52 . . 109.5 no
O24 C23 H52 . . 108.7 no
C22 C23 H53 . . 110.8 no
O24 C23 H53 . . 109.7 no
H52 C23 H53 . . 110.1 no
C23 O24 C25 . . 113.7(2) no
O24 C25 C26 . . 108.4(2) no
O24 C25 H50 . . 109.0 no
C26 C25 H50 . . 109.4 no
O24 C25 H51 . . 109.6 no
C26 C25 H51 . . 111.0 no
H50 C25 H51 . . 109.5 no
C25 C26 O27 . . 109.0(2) no
C25 C26 H48 . . 109.7 no
O27 C26 H48 . . 109.7 no
C25 C26 H49 . . 109.8 no
O27 C26 H49 . . 109.1 no
H48 C26 H49 . . 109.5 no
C26 O27 C28 . . 110.8(2) no
O27 C28 C29 . . 109.2(2) no
O27 C28 H46 . . 109.4 no
C29 C28 H46 . . 110.7 no
O27 C28 H47 . . 108.7 no
C29 C28 H47 . . 109.5 no
H46 C28 H47 . . 109.3 no
C28 C29 O30 . . 108.2(2) no
C28 C29 H44 . . 110.7 no
O30 C29 H44 . . 111.1 no
C28 C29 H45 . . 107.9 no
O30 C29 H45 . . 109.4 no
H44 C29 H45 . . 109.4 no
C29 O30 C31 . . 112.9(2) no
O30 C31 C32 . . 108.66(19) no
O30 C31 H42 . . 110.2 no
C32 C31 H42 . . 111.6 no
O30 C31 H43 . . 109.0 no
C32 C31 H43 . . 108.9 no
H42 C31 H43 . . 108.4 no
C31 C32 O33 . . 108.8(2) no
C31 C32 H40 . . 110.1 no
O33 C32 H40 . . 109.0 no
C31 C32 H41 . . 110.4 no
O33 C32 H41 . . 109.9 no
H40 C32 H41 . . 108.6 no
C32 O33 C34 . . 110.17(18) no
O33 C34 C35 . . 109.32(19) no
O33 C34 H38 . . 107.4 no
C35 C34 H38 . . 111.2 no
O33 C34 H39 . . 108.7 no
C35 C34 H39 . . 111.1 no
H38 C34 H39 . . 109.1 no
C34 C35 O18 . . 108.0(2) no
C34 C35 H36 . . 110.3 no
O18 C35 H36 . . 109.5 no
C34 C35 H37 . . 109.9 no
O18 C35 H37 . . 110.3 no
H36 C35 H37 . . 108.8 no
H61 O60 H62 . . 107.6 no

loop_
_geom_bond_atom_site_label_1
_geom_bond_atom_site_label_2
_geom_bond_site_symmetry_2
_geom_bond_distance
_geom_bond_publ_flag
Ba1 O3 . 2.9825(17) yes
Ba1 O4 . 2.9669(17) yes
Ba1 O5 2_766 2.8504(16) yes
Ba1 O18 . 2.8336(15) yes
Ba1 O21 . 2.8259(16) yes
Ba1 O24 . 2.8375(17) yes
Ba1 O27 . 2.8701(17) yes
Ba1 O30 . 2.8344(16) yes
Ba1 O33 . 2.8567(15) yes
Ba1 O60 . 2.6916(18) yes
O60 Ba1 . 2.6916(18) no
O60 O11 2_667 2.801(3) no
O60 O13 1_545 2.811(3) no
S2 O3 . 1.4420(16) no
S2 O4 . 1.4433(17) no
S2 O5 . 1.4406(16) no
S2 C6 . 1.835(2) no
C6 F7 . 1.321(3) no
C6 F8 . 1.329(3) no
C6 F9 . 1.323(3) no
S10 O11 . 1.4335(19) no
S10 O12 . 1.4282(18) no
S10 O13 . 1.4348(19) no
S10 C14 . 1.822(3) no
C14 F15 . 1.328(3) no
C14 F16 . 1.328(3) no
C14 F17 . 1.322(3) no
O18 C19 . 1.430(3) no
O18 C35 . 1.422(3) no
C19 C20 . 1.488(4) no
C19 H58 . 0.975 no
C19 H59 . 0.969 no
C20 O21 . 1.434(3) no
C20 H56 . 0.977 no
C20 H57 . 0.977 no
O21 C22 . 1.428(3) no
C22 C23 . 1.492(4) no
C22 H54 . 0.972 no
C22 H55 . 0.977 no
C23 O24 . 1.431(4) no
C23 H52 . 0.968 no
C23 H53 . 0.970 no
O24 C25 . 1.427(3) no
C25 C26 . 1.490(5) no
C25 H50 . 0.975 no
C25 H51 . 0.969 no
C26 O27 . 1.427(3) no
C26 H48 . 0.967 no
C26 H49 . 0.978 no
O27 C28 . 1.436(3) no
C28 C29 . 1.488(4) no
C28 H46 . 0.975 no
C28 H47 . 0.969 no
C29 O30 . 1.425(3) no
C29 H44 . 0.968 no
C29 H45 . 0.971 no
O30 C31 . 1.427(3) no
C31 C32 . 1.494(4) no
C31 H42 . 0.973 no
C31 H43 . 0.976 no
C32 O33 . 1.433(3) no
C32 H40 . 0.967 no
C32 H41 . 0.975 no
O33 C34 . 1.435(3) no
C34 C35 . 1.494(4) no
C34 H38 . 0.978 no
C34 H39 . 0.958 no
C35 H36 . 0.971 no
C35 H37 . 0.970 no
O60 H61 . 0.858 no
O60 H62 . 0.861 no

loop_
_geom_hbond_atom_site_label_D
_geom_hbond_atom_site_label_H
_geom_hbond_atom_site_label_A
_geom_hbond_site_symmetry_A
_geom_hbond_distance_DH
_geom_hbond_distance_HA
_geom_hbond_distance_DA
_geom_hbond_angle_DHA
_geom_hbond_publ_flag
C28 H47 O13 1_545 0.97 2.51 3.384(4) 149 yes
C26 H48 O11 1_645 0.97 2.47 3.316(4) 146 yes
C20 H56 O12 . 0.98 2.59 3.310(4) 130 yes
O60 H61 O13 1_545 0.86 1.96 2.811(4) 171 yes
O60 H62 O11 2_667 0.86 1.95 2.801(4) 168 yes

loop_
_geom_torsion_atom_site_label_1
_geom_torsion_atom_site_label_2
_geom_torsion_atom_site_label_3
_geom_torsion_atom_site_label_4
_geom_torsion_site_symmetry_1
_geom_torsion
_geom_torsion_publ_flag
O(4) Ba(1) O(3) S(2) . 3.37(7) no
O(24) Ba(1) O(3) S(2) . 35.53(9) no
O(33) Ba(1) O(3) S(2) . -160.50(8) no
O(3) Ba(1) O(4) S(2) . -3.37(7) no
O(24) Ba(1) O(4) S(2) . -152.88(10) no
O(33) Ba(1) O(4) S(2) . 18.58(12) no
O(3) Ba(1) O(18) C(19) . -59.98(14) no
O(18) Ba(1) O(3) S(2) . 141.49(9) no
O(27) Ba(1) O(3) S(2) . -33.69(11) no
O(60) Ba(1) O(3) S(2) . 139.44(9) no
O(18) Ba(1) O(4) S(2) . -44.24(9) no
O(27) Ba(1) O(4) S(2) . 152.13(8) no
O(60) Ba(1) O(4) S(2) . -130.14(10) no
O(3) Ba(1) O(18) C(35) . 70.12(15) no
O(21) Ba(1) O(3) S(2) . 81.40(8) no
O(30) Ba(1) O(3) S(2) . -115.32(8) no
O(5) Ba(1) O(3) S(2) 2_766 -78.56(8) no
O(21) Ba(1) O(4) S(2) . -91.88(9) no
O(30) Ba(1) O(4) S(2) . 103.31(9) no
O(5) Ba(1) O(4) S(2) 2_766 75.70(9) no
O(4) Ba(1) O(18) C(19) . -29.00(15) no
Ba(1) O(27) C(26) C(25) . -38.9(3) no
C(26) O(27) C(28) C(29) . 177.7(2) no
Ba(1) O(30) C(31) C(32) . -52.9(2) no
C(34) O(33) C(32) C(31) . 179.39(19) no
O(18) C(19) C(20) O(21) . 58.5(3) no
O(27) C(28) C(29) O(30) . -60.3(3) no
C(28) O(27) C(26) C(25) . -179.8(2) no
Ba(1) O(30) C(29) C(28) . 56.3(2) no
C(29) O(30) C(31) C(32) . 171.0(2) no
Ba(1) O(33) C(34) C(35) . 36.3(2) no
O(21) C(22) C(23) O(24) . -59.7(3) no
O(30) C(31) C(32) O(33) . 63.1(2) no
Ba(1) O(27) C(28) C(29) . 37.2(3) no
C(31) O(30) C(29) C(28) . -167.8(2) no
Ba(1) O(33) C(32) C(31) . -43.4(2) no
C(32) O(33) C(34) C(35) . 173.37(19) no
O(24) C(25) C(26) O(27) . 63.3(3) no
O(33) C(34) C(35) O(18) . -63.6(2) no
